data_1508097
loop_
_publ_author_name
'Inokuma, Yasuhide'
'Arai, Tatsuhiko'
'Fujita, Makoto'

_publ_contact_author 'Makoto Fujita'
_publ_section_title
;
 Networked molecular cages as crystalline sponges for fullerenes and other
 guests.
;
_journal_issue 9
_journal_name_full 'Nature chemistry'
_journal_page_first 780
_journal_page_last 783
_journal_paper_doi 10.1038/nchem.742
_journal_volume 2
_journal_year 2010
_chemical_formula_moiety 'C78 H48 Co3 N30 S6, 4(C6 H4 S4)'
_chemical_formula_sum 'C102 H64 Co3 N30 S22'
_chemical_formula_weight 2592.16
_chemical_name_systematic
; 
 ? 
;
_space_group_IT_number 136
_symmetry_cell_setting tetragonal
_symmetry_space_group_name_Hall '-P 4n 2n'
_symmetry_space_group_name_H-M 'P 42/m n m'
_atom_sites_solution_hydrogens geom
_atom_sites_solution_primary direct
_atom_sites_solution_secondary difmap
_audit_creation_method SHELXL-97
_cell_angle_alpha 90.00
_cell_angle_beta 90.00
_cell_angle_gamma 90.00
_cell_formula_units_Z 4
_cell_length_a 26.405(4)
_cell_length_b 26.405(4)
_cell_length_c 36.631(5)
_cell_measurement_reflns_used 7831
_cell_measurement_temperature 90(2)
_cell_measurement_theta_max 18.47
_cell_measurement_theta_min 2.18
_cell_volume 25540(6)
_computing_cell_refinement 'Bruker SAINT'
_computing_data_collection 'Bruker APEX2'
_computing_data_reduction 'Bruker SAINT'
_computing_molecular_graphics 'Bruker SHELXTL'
_computing_publication_material 'Bruker SHELXTL'
_computing_structure_refinement 'SHELXL-97 (Sheldrick, 1997)'
_computing_structure_solution 'SHELXS-97 (Sheldrick, 1990)'
_diffrn_ambient_temperature 90(2)
_diffrn_measured_fraction_theta_full 0.996
_diffrn_measured_fraction_theta_max 0.996
_diffrn_measurement_device_type 'Bruker APEX-II CCD'
_diffrn_measurement_method '\f and \w scans'
_diffrn_radiation_monochromator graphite
_diffrn_radiation_source 'fine-focus sealed tube'
_diffrn_radiation_type MoK\a
_diffrn_radiation_wavelength 0.71073
_diffrn_reflns_av_R_equivalents 0.1197
_diffrn_reflns_av_sigmaI/netI 0.0495
_diffrn_reflns_limit_h_max 31
_diffrn_reflns_limit_h_min -30
_diffrn_reflns_limit_k_max 30
_diffrn_reflns_limit_k_min -31
_diffrn_reflns_limit_l_max 43
_diffrn_reflns_limit_l_min -43
_diffrn_reflns_number 236273
_diffrn_reflns_theta_full 24.87
_diffrn_reflns_theta_max 24.87
_diffrn_reflns_theta_min 0.95
_exptl_absorpt_coefficient_mu 0.400
_exptl_absorpt_correction_T_max 0.9611
_exptl_absorpt_correction_T_min 0.9388
_exptl_absorpt_correction_type empirical
_exptl_absorpt_process_details SADABS
_exptl_crystal_colour black
_exptl_crystal_density_diffrn 0.674
_exptl_crystal_density_method 'not measured'
_exptl_crystal_description cubic
_exptl_crystal_F_000 5276
_exptl_crystal_size_max 0.16
_exptl_crystal_size_mid 0.15
_exptl_crystal_size_min 0.10
_platon_squeeze_details
;
;
_refine_diff_density_max 0.589
_refine_diff_density_min -0.398
_refine_diff_density_rms 0.067
_refine_ls_extinction_method none
_refine_ls_goodness_of_fit_ref 1.023
_refine_ls_hydrogen_treatment constr
_refine_ls_matrix_type full
_refine_ls_number_parameters 371
_refine_ls_number_reflns 11617
_refine_ls_number_restraints 97
_refine_ls_restrained_S_all 1.061
_refine_ls_R_factor_all 0.1476
_refine_ls_R_factor_gt 0.0853
_refine_ls_shift/su_max 0.000
_refine_ls_shift/su_mean 0.000
_refine_ls_structure_factor_coef Fsqd
_refine_ls_weighting_details 'calc w=1/[\s^2^(Fo^2^)+(0.1576P)^2^+0.0000P] where P=(Fo^2^+2Fc^2^)/3'
_refine_ls_weighting_scheme calc
_refine_ls_wR_factor_gt 0.2257
_refine_ls_wR_factor_ref 0.2604
_reflns_number_gt 6911
_reflns_number_total 11617
_reflns_threshold_expression >2sigma(I)
_cod_data_source_file nchem.742-s3.cif
_cod_data_source_block p42mnm
_cod_database_code 1508097

loop_
_symmetry_equiv_pos_as_xyz
'x, y, z'
'-x, -y, z'
'x+1/2, -y+1/2, -z+1/2'
'-x+1/2, y+1/2, -z+1/2'
'-y, -x, -z'
'y, x, -z'
'y+1/2, -x+1/2, z+1/2'
'-y+1/2, x+1/2, z+1/2'
'-x, -y, -z'
'x, y, -z'
'-x-1/2, y-1/2, z-1/2'
'x-1/2, -y-1/2, z-1/2'
'y, x, z'
'-y, -x, z'
'-y-1/2, x-1/2, -z-1/2'
'y-1/2, -x-1/2, -z-1/2'

loop_
_atom_site_label
_atom_site_type_symbol
_atom_site_fract_x
_atom_site_fract_y
_atom_site_fract_z
_atom_site_U_iso_or_equiv
_atom_site_adp_type
_atom_site_occupancy
_atom_site_symmetry_multiplicity
_atom_site_calc_flag
_atom_site_refinement_flags
Co1 Co 0.29835(2) 0.29835(2) 0.23703(2) 0.0506(3) Uani 1 2 d S
Co2 Co 0.0000 0.5000 0.0000 0.0487(3) Uani 1 4 d S
N8 N 0.01973(18) 0.42443(17) 0.0000 0.0550(11) Uani 1 2 d S
S1 S 0.20771(13) 0.20771(13) 0.14329(14) 0.266(3) Uani 1 2 d S
N10 N 0.15663(14) 0.58191(12) 0.14873(10) 0.0698(10) Uani 1 1 d .
N6 N 0.33360(12) 0.33360(12) 0.27938(13) 0.0494(11) Uani 1 2 d S
N7 N 0.26230(15) 0.26230(15) 0.19480(14) 0.0671(14) Uani 1 2 d S
N1 N 0.28417(12) 0.36993(12) 0.21098(9) 0.0606(9) Uani 1 1 d .
N11 N 0.18672(14) 0.49924(12) 0.13967(10) 0.0652(10) Uani 1 1 d .
S3 S 0.0276(2) 0.31993(9) 0.0000 0.2130(19) Uani 1 2 d S
N2 N 0.05497(13) 0.51401(11) 0.04289(9) 0.0560(8) Uani 1 1 d .
N9 N 0.21626(13) 0.54779(12) 0.19008(10) 0.0636(9) Uani 1 1 d .
C4 C 0.24340(17) 0.45985(15) 0.18301(12) 0.0650(11) Uani 1 1 d .
C17 C 0.21350(18) 0.50506(14) 0.16983(12) 0.0681(12) Uani 1 1 d .
C5 C 0.12312(16) 0.53096(15) 0.09986(12) 0.0671(12) Uani 1 1 d .
C20 C 0.18810(17) 0.58454(14) 0.17757(12) 0.0649(12) Uani 1 1 d .
C21 C 0.15775(16) 0.53720(15) 0.13114(12) 0.0651(12) Uani 1 1 d .
C6 C 0.28522(17) 0.41460(14) 0.22917(13) 0.0693(13) Uani 1 1 d .
H1 H 0.2994 0.4148 0.2530 0.083 Uiso 1 1 calc R
C7 C 0.26733(16) 0.45933(16) 0.21555(13) 0.0745(13) Uani 1 1 d .
H2 H 0.2717 0.4899 0.2289 0.089 Uiso 1 1 calc R
C16 C 0.0226(3) 0.3799(2) 0.0000 0.087(2) Uani 1 2 d S
C8 C 0.24515(18) 0.41716(17) 0.16218(13) 0.0771(14) Uani 1 1 d .
H3 H 0.2339 0.4181 0.1375 0.092 Uiso 1 1 calc R
C9 C 0.2630(2) 0.37302(17) 0.17674(12) 0.0835(16) Uani 1 1 d .
H4 H 0.2608 0.3430 0.1625 0.100 Uiso 1 1 calc R
C10 C 0.0534(2) 0.55405(19) 0.06427(14) 0.0941(18) Uani 1 1 d .
H5 H 0.0272 0.5779 0.0596 0.113 Uiso 1 1 calc R
C11 C 0.08585(18) 0.56481(17) 0.09274(14) 0.0816(15) Uani 1 1 d .
H6 H 0.0822 0.5948 0.1068 0.098 Uiso 1 1 calc R
C12 C 0.09401(19) 0.48299(18) 0.04829(14) 0.0884(17) Uani 1 1 d .
H7 H 0.0989 0.4554 0.0320 0.106 Uiso 1 1 calc R
C14 C 0.2397(2) 0.2397(2) 0.1731(2) 0.092(2) Uani 1 2 d S
C13 C 0.1282(2) 0.48954(18) 0.07720(17) 0.105(2) Uani 1 1 d .
H8 H 0.1546 0.4657 0.0811 0.126 Uiso 1 1 calc R
C15 C 0.3514(3) 0.3514(3) 0.3038(2) 0.123(4) Uani 1 2 d S
S2 S 0.3777(2) 0.3777(2) 0.33768(18) 0.392(5) Uani 1 2 d S
C18 C 0.19039(15) 0.63333(15) 0.19760(12) 0.0604(11) Uani 1 1 d .
C22 C 0.1655(2) 0.67533(17) 0.18465(15) 0.103(2) Uani 1 1 d .
H9 H 0.1469 0.6738 0.1625 0.123 Uiso 1 1 calc R
C19 C 0.2122(3) 0.63620(16) 0.23000(16) 0.115(2) Uani 1 1 d .
H10 H 0.2254 0.6067 0.2414 0.138 Uiso 1 1 calc R
N12 N 0.30540(12) 0.22549(12) 0.26488(10) 0.0615(9) Uani 1 1 d .
C23 C 0.2158(2) 0.68635(19) 0.24818(15) 0.101(2) Uani 1 1 d .
H11 H 0.2345 0.6892 0.2702 0.121 Uiso 1 1 calc R
C24 C 0.1681(2) 0.71905(17) 0.20410(15) 0.103(2) Uani 1 1 d .
H12 H 0.1497 0.7473 0.1951 0.124 Uiso 1 1 calc R
S4 S 0.13297(10) 0.32975(11) 0.15898(9) 0.1852(11) Uani 1 1 d DU
S5 S 0.05770(15) 0.38063(17) 0.11441(12) 0.2716(19) Uani 1 1 d DU
C25 C 0.1193(4) 0.3026(4) 0.1166(3) 0.257(5) Uani 1 1 d DU
H13 H 0.1359 0.2727 0.1085 0.309 Uiso 1 1 calc R
C28 C 0.0952(4) 0.3825(4) 0.1536(3) 0.236(5) Uani 1 1 d DU
C26 C 0.0851(4) 0.3253(4) 0.0964(3) 0.262(5) Uani 1 1 d DU
H14 H 0.0756 0.3125 0.0732 0.314 Uiso 1 1 calc R
S6 S 0.12736(15) 0.41413(15) 0.22035(12) 0.2685(19) Uani 1 1 d DU
S7 S 0.0548(2) 0.4722(2) 0.17584(17) 0.328(3) Uani 1 1 d DU
C29 C 0.0933(4) 0.4178(4) 0.1805(3) 0.232(5) Uani 1 1 d DU
C30 C 0.0807(4) 0.5006(3) 0.2142(3) 0.193(4) Uani 1 1 d DU
H15 H 0.0725 0.5348 0.2195 0.232 Uiso 1 1 calc R
C31 C 0.1114(4) 0.4759(4) 0.2362(3) 0.229(4) Uani 1 1 d DU
H16 H 0.1239 0.4898 0.2584 0.275 Uiso 1 1 calc R

loop_
_atom_site_aniso_label
_atom_site_aniso_U_11
_atom_site_aniso_U_22
_atom_site_aniso_U_33
_atom_site_aniso_U_23
_atom_site_aniso_U_13
_atom_site_aniso_U_12
Co1 0.0441(3) 0.0441(3) 0.0636(5) -0.0116(3) -0.0116(3) 0.0163(3)
Co2 0.0627(7) 0.0398(6) 0.0435(6) 0.000 0.000 0.0126(5)
N8 0.075(3) 0.047(3) 0.042(3) 0.000 0.000 0.001(2)
S1 0.240(3) 0.240(3) 0.317(6) -0.182(4) -0.182(4) 0.053(3)
N10 0.076(2) 0.046(2) 0.087(3) -0.0087(18) -0.030(2) 0.0154(17)
N6 0.0473(17) 0.0473(17) 0.054(3) -0.0038(16) -0.0038(16) 0.013(2)
N7 0.067(2) 0.067(2) 0.067(3) -0.018(2) -0.018(2) 0.023(3)
N1 0.059(2) 0.050(2) 0.073(2) -0.0115(17) -0.0146(17) 0.0211(15)
N11 0.074(2) 0.0446(19) 0.077(2) 0.0012(18) -0.0225(19) 0.0132(16)
S3 0.343(6) 0.0458(13) 0.251(4) 0.000 0.000 0.042(2)
N2 0.076(2) 0.0408(18) 0.0512(19) 0.0020(15) -0.0125(16) 0.0083(16)
N9 0.072(2) 0.0413(19) 0.078(2) -0.0088(17) -0.0131(18) 0.0152(16)
C4 0.081(3) 0.052(2) 0.061(3) 0.000(2) -0.014(2) 0.014(2)
C17 0.085(3) 0.038(2) 0.082(3) 0.006(2) -0.022(3) 0.012(2)
C5 0.067(3) 0.052(3) 0.082(3) -0.005(2) -0.020(2) 0.004(2)
C20 0.084(3) 0.039(2) 0.072(3) -0.001(2) -0.025(2) 0.008(2)
C21 0.066(3) 0.048(2) 0.082(3) -0.004(2) -0.026(2) -0.002(2)
C6 0.087(3) 0.033(2) 0.087(3) -0.010(2) -0.044(3) 0.015(2)
C7 0.070(3) 0.057(3) 0.096(4) -0.018(2) -0.035(3) 0.009(2)
C16 0.130(6) 0.043(4) 0.088(5) 0.000 0.000 0.003(4)
C8 0.094(3) 0.067(3) 0.071(3) -0.010(2) -0.027(3) 0.031(3)
C9 0.129(4) 0.059(3) 0.062(3) -0.019(2) -0.029(3) 0.043(3)
C10 0.121(4) 0.072(3) 0.089(4) -0.028(3) -0.040(3) 0.046(3)
C11 0.087(3) 0.062(3) 0.096(4) -0.025(3) -0.036(3) 0.019(3)
C12 0.099(4) 0.073(3) 0.093(4) -0.020(3) -0.041(3) 0.048(3)
C14 0.082(3) 0.082(3) 0.111(6) -0.041(3) -0.041(3) 0.007(4)
C13 0.114(4) 0.065(3) 0.135(5) -0.033(3) -0.056(4) 0.043(3)
C15 0.142(6) 0.142(6) 0.084(6) -0.032(5) -0.032(5) 0.069(6)
S2 0.424(6) 0.424(6) 0.327(7) -0.215(5) -0.215(5) -0.012(7)
C18 0.057(3) 0.046(2) 0.078(3) 0.000(2) -0.017(2) -0.0117(19)
C22 0.163(6) 0.051(3) 0.094(4) -0.004(3) -0.076(4) 0.010(3)
C19 0.199(7) 0.026(2) 0.120(5) -0.003(2) -0.099(5) 0.014(3)
N12 0.057(2) 0.051(2) 0.076(2) -0.0258(18) -0.0296(19) 0.0188(16)
C23 0.144(5) 0.059(3) 0.100(4) 0.000(3) -0.074(4) -0.003(3)
C24 0.161(6) 0.042(3) 0.106(4) 0.000(3) -0.065(4) 0.022(3)
S4 0.1379(19) 0.174(2) 0.243(3) 0.017(2) -0.0583(19) 0.0144(16)
S5 0.249(4) 0.282(4) 0.284(4) 0.116(3) -0.028(3) 0.047(3)
C25 0.241(8) 0.278(8) 0.253(8) 0.007(7) -0.026(7) 0.013(7)
C28 0.221(7) 0.240(8) 0.248(8) 0.018(7) 0.011(7) 0.000(7)
C26 0.247(8) 0.273(8) 0.266(8) 0.014(7) -0.012(7) 0.023(7)
S6 0.235(4) 0.214(3) 0.356(5) -0.063(3) 0.096(4) -0.028(3)
S7 0.323(5) 0.269(4) 0.392(6) 0.054(5) 0.089(5) 0.046(4)
C29 0.213(7) 0.232(8) 0.253(8) 0.012(7) 0.013(7) -0.019(7)
C30 0.189(7) 0.179(7) 0.212(7) 0.012(6) 0.033(6) -0.017(6)
C31 0.217(8) 0.220(7) 0.251(8) -0.009(6) 0.048(6) -0.015(6)

loop_
_atom_type_symbol
_atom_type_description
_atom_type_scat_dispersion_real
_atom_type_scat_dispersion_imag
_atom_type_scat_source
C C 0.0033 0.0016 'International Tables Vol C Tables 4.2.6.8 and 6.1.1.4'
H H 0.0000 0.0000 'International Tables Vol C Tables 4.2.6.8 and 6.1.1.4'
N N 0.0061 0.0033 'International Tables Vol C Tables 4.2.6.8 and 6.1.1.4'
S S 0.1246 0.1234 'International Tables Vol C Tables 4.2.6.8 and 6.1.1.4'
Co Co 0.3494 0.9721 'International Tables Vol C Tables 4.2.6.8 and 6.1.1.4'

loop_
_geom_angle_atom_site_label_1
_geom_angle_atom_site_label_2
_geom_angle_atom_site_label_3
_geom_angle
_geom_angle_site_symmetry_1
_geom_angle_site_symmetry_3
N6 Co1 N7 179.3(2) . .
N6 Co1 N1 90.90(12) . .
N7 Co1 N1 89.57(14) . .
N6 Co1 N1 90.90(12) . 13
N7 Co1 N1 89.57(14) . 13
N1 Co1 N1 96.27(18) . 13
N6 Co1 N12 90.45(13) . .
N7 Co1 N12 89.03(14) . .
N1 Co1 N12 174.74(13) . .
N1 Co1 N12 88.80(13) 13 .
N6 Co1 N12 90.45(13) . 13
N7 Co1 N12 89.03(14) . 13
N1 Co1 N12 88.80(13) . 13
N1 Co1 N12 174.73(13) 13 13
N12 Co1 N12 86.10(18) . 13
N8 Co2 N8 180.0 9_565 .
N8 Co2 N2 89.77(12) 9_565 9_565
N8 Co2 N2 90.23(12) . 9_565
N8 Co2 N2 90.23(12) 9_565 10
N8 Co2 N2 89.77(12) . 10
N2 Co2 N2 87.27(18) 9_565 10
N8 Co2 N2 89.77(12) 9_565 2_565
N8 Co2 N2 90.23(12) . 2_565
N2 Co2 N2 92.73(18) 9_565 2_565
N2 Co2 N2 180.0(2) 10 2_565
N8 Co2 N2 90.23(12) 9_565 .
N8 Co2 N2 89.77(12) . .
N2 Co2 N2 180.0 9_565 .
N2 Co2 N2 92.73(18) 10 .
N2 Co2 N2 87.27(18) 2_565 .
C16 N8 Co2 169.1(6) . .
C21 N10 C20 114.1(3) . .
C15 N6 Co1 176.3(7) . .
C14 N7 Co1 174.4(6) . .
C6 N1 C9 113.9(3) . .
C6 N1 Co1 122.9(3) . .
C9 N1 Co1 121.8(3) . .
C21 N11 C17 115.3(4) . .
C10 N2 C12 115.5(4) . .
C10 N2 Co2 123.1(3) . .
C12 N2 Co2 121.4(3) . .
C20 N9 C17 113.4(3) . .
C7 C4 C8 118.1(4) . .
C7 C4 C17 122.3(4) . .
C8 C4 C17 119.5(4) . .
N11 C17 N9 125.8(3) . .
N11 C17 C4 117.1(4) . .
N9 C17 C4 117.1(4) . .
C11 C5 C13 118.6(4) . .
C11 C5 C21 121.7(4) . .
C13 C5 C21 119.7(4) . .
N9 C20 N10 126.1(4) . .
N9 C20 C18 116.7(4) . .
N10 C20 C18 117.3(3) . .
N11 C21 N10 125.1(4) . .
N11 C21 C5 117.8(4) . .
N10 C21 C5 117.2(4) . .
N1 C6 C7 124.5(4) . .
N1 C6 H1 117.8 . .
C7 C6 H1 117.8 . .
C4 C7 C6 119.6(4) . .
C4 C7 H2 120.2 . .
C6 C7 H2 120.2 . .
N8 C16 S3 179.0(8) . .
C4 C8 C9 119.9(4) . .
C4 C8 H3 120.0 . .
C9 C8 H3 120.0 . .
C8 C9 N1 123.2(4) . .
C8 C9 H4 118.4 . .
N1 C9 H4 118.4 . .
N2 C10 C11 126.5(4) . .
N2 C10 H5 116.7 . .
C11 C10 H5 116.7 . .
C5 C11 C10 117.5(4) . .
C5 C11 H6 121.3 . .
C10 C11 H6 121.3 . .
N2 C12 C13 122.4(4) . .
N2 C12 H7 118.8 . .
C13 C12 H7 118.8 . .
N7 C14 S1 179.1(9) . .
C5 C13 C12 119.3(4) . .
C5 C13 H8 120.4 . .
C12 C13 H8 120.4 . .
N6 C15 S2 178.3(12) . .
C19 C18 C22 118.2(4) . .
C19 C18 C20 120.8(4) . .
C22 C18 C20 120.7(4) . .
C24 C22 C18 118.8(4) . .
C24 C22 H9 120.6 . .
C18 C22 H9 120.6 . .
C18 C19 C23 118.8(4) . .
C18 C19 H10 120.6 . .
C23 C19 H10 120.6 . .
C23 N12 C24 116.4(4) 4_545 4_545
C23 N12 Co1 120.2(3) 4_545 .
C24 N12 Co1 123.3(3) 4_545 .
N12 C23 C19 121.9(4) 4 .
N12 C23 H11 119.0 4 .
C19 C23 H11 119.0 . .
N12 C24 C22 125.2(4) 4 .
N12 C24 H12 117.4 4 .
C22 C24 H12 117.4 . .
C28 S4 C25 96.3(4) . .
C28 S5 C26 95.7(4) . .
C26 C25 S4 117.0(7) . .
C26 C25 H13 121.5 . .
S4 C25 H13 121.5 . .
C29 C28 S4 119.4(7) . .
C29 C28 S5 126.7(7) . .
S4 C28 S5 113.5(6) . .
C25 C26 S5 116.9(7) . .
C25 C26 H14 121.5 . .
S5 C26 H14 121.5 . .
C29 S6 C31 95.8(5) . .
C30 S7 C29 92.6(5) . .
C28 C29 S6 124.1(7) . .
C28 C29 S7 120.5(7) . .
S6 C29 S7 115.4(6) . .
C31 C30 S7 121.8(7) . .
C31 C30 H15 119.1 . .
S7 C30 H15 119.1 . .
C30 C31 S6 113.5(6) . .
C30 C31 H16 123.2 . .
S6 C31 H16 123.2 . .

loop_
_geom_bond_atom_site_label_1
_geom_bond_atom_site_label_2
_geom_bond_distance
_geom_bond_site_symmetry_2
Co1 N6 2.035(5) .
Co1 N7 2.051(5) .
Co1 N1 2.150(3) .
Co1 N1 2.150(3) 13
Co1 N12 2.186(4) .
Co1 N12 2.186(4) 13
Co2 N8 2.062(5) 9_565
Co2 N8 2.062(5) .
Co2 N2 2.171(3) 9_565
Co2 N2 2.171(3) 10
Co2 N2 2.171(3) 2_565
Co2 N2 2.171(3) .
N8 C16 1.177(7) .
S1 C14 1.620(7) .
N10 C21 1.345(5) .
N10 C20 1.346(5) .
N6 C15 1.113(9) .
N7 C14 1.158(7) .
N1 C6 1.355(5) .
N1 C9 1.375(5) .
N11 C21 1.299(5) .
N11 C17 1.321(5) .
S3 C16 1.590(7) .
N2 C10 1.317(5) .
N2 C12 1.331(5) .
N9 C20 1.306(5) .
N9 C17 1.352(5) .
C4 C7 1.349(5) .
C4 C8 1.362(6) .
C4 C17 1.511(5) .
C5 C11 1.355(6) .
C5 C13 1.380(6) .
C5 C21 1.475(6) .
C20 C18 1.484(5) .
C6 C7 1.366(5) .
C6 H1 0.9500 .
C7 H2 0.9500 .
C8 C9 1.366(6) .
C8 H3 0.9500 .
C9 H4 0.9500 .
C10 C11 1.380(6) .
C10 H5 0.9500 .
C11 H6 0.9500 .
C12 C13 1.403(7) .
C12 H7 0.9500 .
C13 H8 0.9500 .
C15 S2 1.583(10) .
C18 C19 1.322(6) .
C18 C22 1.373(6) .
C22 C24 1.358(6) .
C22 H9 0.9500 .
C19 C23 1.485(7) .
C19 H10 0.9500 .
N12 C23 1.269(6) 4_545
N12 C24 1.346(6) 4_545
C23 N12 1.269(6) 4
C23 H11 0.9500 .
C24 N12 1.346(6) 4
C24 H12 0.9500 .
S4 C28 1.726(8) .
S4 C25 1.748(8) .
S5 C28 1.744(8) .
S5 C26 1.757(8) .
C25 C26 1.312(8) .
C25 H13 0.9500 .
C28 C29 1.357(8) .
C26 H14 0.9500 .
S6 C29 1.716(8) .
S6 C31 1.782(8) .
S7 C30 1.733(8) .
S7 C29 1.771(8) .
C30 C31 1.315(8) .
C30 H15 0.9500 .
C31 H16 0.9500 .

loop_
_geom_torsion_atom_site_label_1
_geom_torsion_atom_site_label_2
_geom_torsion_atom_site_label_3
_geom_torsion_atom_site_label_4
_geom_torsion
_geom_torsion_site_symmetry_1
_geom_torsion_site_symmetry_4
N8 Co2 N8 C16 180.0 9_565 .
N2 Co2 N8 C16 -46.36(9) 9_565 .
N2 Co2 N8 C16 -133.64(9) 10 .
N2 Co2 N8 C16 46.36(9) 2_565 .
N2 Co2 N8 C16 133.63(9) . .
N7 Co1 N6 C15 0.00(3) . .
N1 Co1 N6 C15 131.86(9) . .
N1 Co1 N6 C15 -131.86(9) 13 .
N12 Co1 N6 C15 -43.05(9) . .
N12 Co1 N6 C15 43.05(9) 13 .
N6 Co1 N7 C14 0.000(19) . .
N1 Co1 N7 C14 -131.87(9) . .
N1 Co1 N7 C14 131.86(9) 13 .
N12 Co1 N7 C14 43.06(9) . .
N12 Co1 N7 C14 -43.06(9) 13 .
N6 Co1 N1 C6 -19.5(3) . .
N7 Co1 N1 C6 160.0(3) . .
N1 Co1 N1 C6 -110.5(3) 13 .
N12 Co1 N1 C6 85.3(14) . .
N12 Co1 N1 C6 70.9(3) 13 .
N6 Co1 N1 C9 174.5(4) . .
N7 Co1 N1 C9 -6.0(4) . .
N1 Co1 N1 C9 83.5(4) 13 .
N12 Co1 N1 C9 -80.6(15) . .
N12 Co1 N1 C9 -95.0(4) 13 .
N8 Co2 N2 C10 20.0(4) 9_565 .
N8 Co2 N2 C10 -160.0(4) . .
N2 Co2 N2 C10 -86(9) 9_565 .
N2 Co2 N2 C10 110.2(4) 10 .
N2 Co2 N2 C10 -69.8(4) 2_565 .
N8 Co2 N2 C12 -157.5(4) 9_565 .
N8 Co2 N2 C12 22.5(4) . .
N2 Co2 N2 C12 96(9) 9_565 .
N2 Co2 N2 C12 -67.2(4) 10 .
N2 Co2 N2 C12 112.8(4) 2_565 .
C21 N11 C17 N9 -5.9(7) . .
C21 N11 C17 C4 173.6(4) . .
C20 N9 C17 N11 1.7(7) . .
C20 N9 C17 C4 -177.9(4) . .
C7 C4 C17 N11 -172.1(4) . .
C8 C4 C17 N11 5.5(7) . .
C7 C4 C17 N9 7.5(7) . .
C8 C4 C17 N9 -174.9(4) . .
C17 N9 C20 N10 3.3(7) . .
C17 N9 C20 C18 -178.0(4) . .
C21 N10 C20 N9 -3.5(7) . .
C21 N10 C20 C18 177.9(4) . .
C17 N11 C21 N10 5.7(7) . .
C17 N11 C21 C5 -174.0(4) . .
C20 N10 C21 N11 -1.4(7) . .
C20 N10 C21 C5 178.2(4) . .
C11 C5 C21 N11 168.8(5) . .
C13 C5 C21 N11 -10.8(7) . .
C11 C5 C21 N10 -10.9(7) . .
C13 C5 C21 N10 169.5(5) . .
C9 N1 C6 C7 -0.1(7) . .
Co1 N1 C6 C7 -167.1(4) . .
C8 C4 C7 C6 -10.4(7) . .
C17 C4 C7 C6 167.2(4) . .
N1 C6 C7 C4 5.2(8) . .
Co2 N8 C16 S3 180.0 . .
C7 C4 C8 C9 11.0(8) . .
C17 C4 C8 C9 -166.7(5) . .
C4 C8 C9 N1 -6.2(8) . .
C6 N1 C9 C8 0.6(7) . .
Co1 N1 C9 C8 167.7(4) . .
C12 N2 C10 C11 -4.6(8) . .
Co2 N2 C10 C11 177.9(5) . .
C13 C5 C11 C10 3.6(8) . .
C21 C5 C11 C10 -176.0(5) . .
N2 C10 C11 C5 -0.4(9) . .
C10 N2 C12 C13 6.4(8) . .
Co2 N2 C12 C13 -176.0(4) . .
Co1 N7 C14 S1 0.00(5) . .
C11 C5 C13 C12 -1.8(9) . .
C21 C5 C13 C12 177.8(5) . .
N2 C12 C13 C5 -3.5(9) . .
Co1 N6 C15 S2 180(6) . .
N9 C20 C18 C19 -12.2(7) . .
N10 C20 C18 C19 166.6(5) . .
N9 C20 C18 C22 174.3(5) . .
N10 C20 C18 C22 -6.9(7) . .
C19 C18 C22 C24 5.5(9) . .
C20 C18 C22 C24 179.1(5) . .
C22 C18 C19 C23 -9.3(9) . .
C20 C18 C19 C23 177.1(5) . .
N6 Co1 N12 C23 173.1(4) . 4_545
N7 Co1 N12 C23 -6.4(5) . 4_545
N1 Co1 N12 C23 68.3(15) . 4_545
N1 Co1 N12 C23 -96.0(5) 13 4_545
N12 Co1 N12 C23 82.7(5) 13 4_545
N6 Co1 N12 C24 -7.3(4) . 4_545
N7 Co1 N12 C24 173.2(4) . 4_545
N1 Co1 N12 C24 -112.2(14) . 4_545
N1 Co1 N12 C24 83.6(4) 13 4_545
N12 Co1 N12 C24 -97.7(4) 13 4_545
C18 C19 C23 N12 6.4(10) . 4
C18 C22 C24 N12 2.1(10) . 4
C28 S4 C25 C26 -4.8(14) . .
C25 S4 C28 C29 -179.0(13) . .
C25 S4 C28 S5 7.3(9) . .
C26 S5 C28 C29 179.8(14) . .
C26 S5 C28 S4 -7.1(9) . .
S4 C25 C26 S5 0.5(18) . .
C28 S5 C26 C25 4.0(14) . .
S4 C28 C29 S6 1.0(19) . .
S5 C28 C29 S6 173.7(7) . .
S4 C28 C29 S7 -179.8(6) . .
S5 C28 C29 S7 -7(2) . .
C31 S6 C29 C28 172.1(13) . .
C31 S6 C29 S7 -7.2(9) . .
C30 S7 C29 C28 -170.2(13) . .
C30 S7 C29 S6 9.0(9) . .
C29 S7 C30 C31 -8.7(12) . .
S7 C30 C31 S6 5.2(15) . .
C29 S6 C31 C30 1.4(11) . .

loop_
_platon_squeeze_void_nr
_platon_squeeze_void_average_x
_platon_squeeze_void_average_y
_platon_squeeze_void_average_z
_platon_squeeze_void_volume
_platon_squeeze_void_count_electrons
_platon_squeeze_void_content
1 0.001 -0.009 -0.005 16020 5588 ' '
